data_4508171
loop_
_publ_author_name
'Perlovich, German L.'
'Ryzhakov, Alex M.'
'Tkachev, Valery V.'
'Hansen, Lars Kr.'
'Raevsky, Oleg A.'

_publ_section_title
;
 Sulfonamide Molecular Crystals: Structure, Sublimation Thermodynamic
 Characteristics, Molecular Packing, Hydrogen Bonds Networks
;
_journal_issue 9
_journal_name_full 'Crystal Growth &amp; Design'
_journal_page_first 4002
_journal_paper_doi 10.1021/cg400666v
_journal_volume 13
_journal_year 2013
_chemical_formula_moiety 'C12 H9 Br2 N O2 S '
_chemical_formula_sum 'C12 H9 Br2 N O2 S'
_chemical_formula_weight 391.08
_space_group_IT_number 2
_symmetry_cell_setting triclinic
_symmetry_Int_Tables_number 2
_symmetry_space_group_name_Hall '-P 1'
_symmetry_space_group_name_H-M 'P -1'
_cell_angle_alpha 78.513(13)
_cell_angle_beta 83.589(13)
_cell_angle_gamma 71.110(12)
_cell_formula_units_Z 2
_cell_length_a 8.0686(15)
_cell_length_b 8.5141(14)
_cell_length_c 10.573(2)
_cell_measurement_reflns_used 1408
_cell_measurement_temperature 293.1
_cell_measurement_theta_max 30.3
_cell_measurement_theta_min 3.0
_cell_volume 672.6(2)
_computing_cell_refinement CrystalClear
_computing_data_collection CrystalClear
_computing_data_reduction CrystalStructure
_computing_publication_material 'CrystalStructure 3.7.0'
_computing_structure_refinement CRYSTALS
_computing_structure_solution SHELXS86
_diffrn_ambient_temperature 293(2)
_diffrn_detector_area_resol_mean 7.31
_diffrn_measured_fraction_theta_full 0.841
_diffrn_measured_fraction_theta_max 0.841
_diffrn_measurement_device_type 'Rigaku Saturn'
_diffrn_measurement_method \w
_diffrn_radiation_type 'Mo K\a'
_diffrn_radiation_wavelength 0.71070
_diffrn_reflns_av_R_equivalents 0.037
_diffrn_reflns_limit_h_max 7
_diffrn_reflns_limit_h_min -11
_diffrn_reflns_limit_k_max 11
_diffrn_reflns_limit_k_min -12
_diffrn_reflns_limit_l_max 14
_diffrn_reflns_limit_l_min -13
_diffrn_reflns_number 6542
_diffrn_reflns_theta_full 30.53
_diffrn_reflns_theta_max 30.53
_exptl_absorpt_coefficient_mu 6.191
_exptl_absorpt_correction_T_max 0.290
_exptl_absorpt_correction_T_min 0.157
_exptl_absorpt_correction_type multi-scan
_exptl_absorpt_process_details 'Jacobson, R. (1998) Private communication'
_exptl_crystal_colour colorless
_exptl_crystal_density_diffrn 1.931
_exptl_crystal_density_method 'not measured'
_exptl_crystal_description prism
_exptl_crystal_F_000 380.00
_exptl_crystal_size_max 0.50
_exptl_crystal_size_mid 0.35
_exptl_crystal_size_min 0.20
_refine_diff_density_max 0.64
_refine_diff_density_min -0.35
_refine_ls_extinction_method none
_refine_ls_goodness_of_fit_ref 1.050
_refine_ls_hydrogen_treatment refall
_refine_ls_number_parameters 172
_refine_ls_number_reflns 1548
_refine_ls_R_factor_gt 0.0360
_refine_ls_shift/su_max 0.0211
_refine_ls_structure_factor_coef F
_refine_ls_weighting_details
;
    Chebychev polynomial with 3 parameters (Carruthers & Watkin, 1979)
    198.9000    199.3210    27.9062
;
_refine_ls_weighting_scheme calc
_refine_ls_wR_factor_ref 0.0464
_reflns_number_gt 1533
_reflns_number_total 3458
_reflns_threshold_expression F^2^>2.0\s(F^2^)
_cod_data_source_file cg400666v_si_008.cif
_cod_data_source_block '__BnzSO2COOEtb'
_cod_original_formula_sum 'C12 H9 Br2 N O2 S '
_cod_database_code 4508171

loop_
_symmetry_equiv_pos_site_id
_symmetry_equiv_pos_as_xyz
1 +X,+Y,+Z
2 -X,-Y,-Z

loop_
_atom_site_label
_atom_site_type_symbol
_atom_site_fract_x
_atom_site_fract_y
_atom_site_fract_z
_atom_site_U_iso_or_equiv
_atom_site_adp_type
_atom_site_occupancy
_atom_site_symmetry_multiplicity
_atom_site_calc_flag
_atom_site_refinement_flags
Br1 Br 0.38800(10) -0.34030(8) 0.29707(6) 0.0578(2) Uani 1.00 1 d .
Br2 Br 0.14616(11) 0.25262(11) 0.64704(8) 0.0764(2) Uani 1.00 1 d .
S1 S 0.37769(19) 0.20516(17) 0.12753(13) 0.0389(3) Uani 1.00 1 d .
O1 O 0.4748(5) 0.1748(5) 0.0083(4) 0.0530(12) Uani 1.00 1 d .
O2 O 0.4041(5) 0.3251(5) 0.1930(4) 0.0504(12) Uani 1.00 1 d .
N1 N 0.4285(5) 0.0194(5) 0.2213(4) 0.0419(12) Uani 1.00 1 d .
C1 C 0.1518(7) 0.2594(6) 0.1048(5) 0.0371(14) Uani 1.00 1 d .
C2 C 0.1000(8) 0.1830(7) 0.0178(6) 0.0507(18) Uani 1.00 1 d .
C3 C -0.0779(10) 0.2293(9) -0.0009(7) 0.068(2) Uani 1.00 1 d .
C4 C -0.1977(9) 0.3455(9) 0.0632(8) 0.069(2) Uani 1.00 1 d .
C5 C -0.1436(8) 0.4183(9) 0.1495(7) 0.063(2) Uani 1.00 1 d .
C6 C 0.0322(7) 0.3769(7) 0.1708(5) 0.0458(16) Uani 1.00 1 d .
C7 C 0.3499(6) -0.0096(6) 0.3480(5) 0.0383(14) Uani 1.00 1 d .
C8 C 0.3247(7) -0.1660(7) 0.3976(5) 0.0396(15) Uani 1.00 1 d .
C9 C 0.2523(9) -0.1983(8) 0.5201(6) 0.060(2) Uani 1.00 1 d .
C10 C 0.1986(9) -0.0752(9) 0.5950(6) 0.060(2) Uani 1.00 1 d .
C11 C 0.2215(8) 0.0795(8) 0.5456(6) 0.0517(19) Uani 1.00 1 d .
C12 C 0.2990(7) 0.1115(8) 0.4259(5) 0.0454(16) Uani 1.00 1 d .
H1 H 0.5085 -0.0668 0.1919 0.048 Uiso 1.00 1 c R
H2 H 0.1837 0.1029 -0.0268 0.062 Uiso 1.00 1 c R
H3 H -0.1180 0.1794 -0.0592 0.086 Uiso 1.00 1 c R
H4 H -0.3187 0.3757 0.0478 0.081 Uiso 1.00 1 c R
H5 H -0.2280 0.4980 0.1941 0.068 Uiso 1.00 1 c R
H6 H 0.0718 0.4265 0.2295 0.053 Uiso 1.00 1 c R
H12 H 0.3183 0.2174 0.3965 0.053 Uiso 1.00 1 c R
H9 H 0.2403 -0.3068 0.5517 0.070 Uiso 1.00 1 c R
H10 H 0.1461 -0.0951 0.6792 0.069 Uiso 1.00 1 c R

loop_
_atom_site_aniso_label
_atom_site_aniso_U_11
_atom_site_aniso_U_22
_atom_site_aniso_U_33
_atom_site_aniso_U_12
_atom_site_aniso_U_13
_atom_site_aniso_U_23
Br1 0.0661(4) 0.0516(3) 0.0574(4) -0.0189(3) 0.0063(3) -0.0174(3)
Br2 0.0801(5) 0.0870(5) 0.0593(5) -0.0095(4) 0.0046(3) -0.0384(4)
S1 0.0405(7) 0.0394(7) 0.0383(7) -0.0161(5) 0.0074(5) -0.0091(5)
O1 0.062(2) 0.053(2) 0.043(2) -0.022(2) 0.019(2) -0.0106(19)
O2 0.053(2) 0.052(2) 0.055(2) -0.025(2) 0.003(2) -0.016(2)
N1 0.039(2) 0.041(2) 0.040(2) -0.0031(19) 0.005(2) -0.012(2)
C1 0.045(3) 0.034(2) 0.034(2) -0.019(2) 0.004(2) 0.000(2)
C2 0.061(3) 0.036(3) 0.059(4) -0.021(2) -0.011(3) -0.004(2)
C3 0.079(5) 0.059(4) 0.077(5) -0.037(4) -0.028(4) 0.006(3)
C4 0.047(3) 0.064(4) 0.091(5) -0.032(3) -0.015(3) 0.027(4)
C5 0.042(3) 0.063(4) 0.066(4) -0.007(3) 0.010(3) 0.007(3)
C6 0.045(3) 0.045(3) 0.043(3) -0.012(2) 0.006(2) -0.003(2)
C7 0.033(2) 0.044(2) 0.033(2) -0.004(2) -0.006(2) -0.007(2)
C8 0.040(2) 0.050(3) 0.027(2) -0.009(2) 0.001(2) -0.012(2)
C9 0.069(4) 0.052(3) 0.054(4) -0.018(3) -0.001(3) -0.001(3)
C10 0.061(4) 0.071(4) 0.040(3) -0.014(3) 0.009(3) -0.004(3)
C11 0.047(3) 0.057(3) 0.046(4) -0.002(2) -0.010(3) -0.018(3)
C12 0.045(3) 0.055(3) 0.034(3) -0.011(2) -0.003(2) -0.008(2)

loop_
_atom_type_symbol
_atom_type_description
_atom_type_scat_dispersion_real
_atom_type_scat_dispersion_imag
_atom_type_scat_source
C C 0.003 0.002
;
International Tables for Crystallography
(1992, Vol. C, Tables 4.2.6.8 and 6.1.1.4)
;
H H 0.000 0.000
;
International Tables for Crystallography
(1992, Vol. C, Table 6.1.1.4)
;
N N 0.006 0.003
;
International Tables for Crystallography
(1992, Vol. C, Tables 4.2.6.8 and 6.1.1.4)
;
O O 0.011 0.006
;
International Tables for Crystallography
(1992, Vol. C, Tables 4.2.6.8 and 6.1.1.4)
;
S S 0.125 0.123
;
International Tables for Crystallography
(1992, Vol. C, Tables 4.2.6.8 and 6.1.1.4)
;
Br Br -0.290 2.459
;
International Tables for Crystallography
(1992, Vol. C, Tables 4.2.6.8 and 6.1.1.4)
;

loop_
_geom_angle_atom_site_label_1
_geom_angle_atom_site_label_2
_geom_angle_atom_site_label_3
_geom_angle
O1 S1 O2 119.1(2)
O1 S1 N1 104.3(2)
O1 S1 C1 109.6(2)
O2 S1 N1 109.4(2)
O2 S1 C1 108.3(2)
N1 S1 C1 105.4(2)
S1 N1 C7 122.9(3)
S1 C1 C2 117.9(4)
S1 C1 C6 120.0(5)
C2 C1 C6 122.1(5)
C1 C2 C3 117.2(5)
C2 C3 C4 121.4(8)
C3 C4 C5 120.4(7)
C4 C5 C6 120.3(6)
C1 C6 C5 118.6(6)
N1 C7 C8 120.1(5)
N1 C7 C12 122.0(5)
C8 C7 C12 117.8(5)
Br1 C8 C7 121.0(3)
Br1 C8 C9 117.7(5)
C7 C8 C9 121.3(5)
C8 C9 C10 120.1(6)
C9 C10 C11 118.6(6)
Br2 C11 C10 119.4(4)
Br2 C11 C12 118.7(5)
C10 C11 C12 121.9(6)
C7 C12 C11 120.2(6)
S1 N1 H1 118.6
C7 N1 H1 118.6
C1 C2 H2 121.1
C3 C2 H2 121.6
C2 C3 H3 119.5
C4 C3 H3 119.1
C3 C4 H4 119.5
C5 C4 H4 120.1
C4 C5 H5 119.7
C6 C5 H5 120.0
C1 C6 H6 120.0
C5 C6 H6 121.4
C8 C9 H9 119.1
C10 C9 H9 120.8
C9 C10 H10 121.0
C11 C10 H10 120.3
C7 C12 H12 120.1
C11 C12 H12 119.8

loop_
_geom_bond_atom_site_label_1
_geom_bond_atom_site_label_2
_geom_bond_distance
Br1 C8 1.900(6)
Br2 C11 1.896(7)
S1 O1 1.431(4)
S1 O2 1.423(5)
S1 N1 1.643(4)
S1 C1 1.761(5)
N1 C7 1.427(6)
C1 C2 1.395(10)
C1 C6 1.386(7)
C2 C3 1.386(11)
C3 C4 1.369(10)
C4 C5 1.377(13)
C5 C6 1.380(9)
C7 C8 1.401(8)
C7 C12 1.378(9)
C8 C9 1.373(8)
C9 C10 1.368(10)
C10 C11 1.380(10)
C11 C12 1.366(8)
N1 H1 0.890
C2 H2 0.950
C3 H3 0.950
C4 H4 0.950
C5 H5 0.950
C6 H6 0.950
C9 H9 0.950
C10 H10 0.950
C12 H12 0.950

loop_
_geom_hbond_atom_site_label_D
_geom_hbond_atom_site_label_H
_geom_hbond_atom_site_label_A
_geom_hbond_site_symmetry_A
_geom_hbond_distance_DA
_geom_hbond_distance_DH
_geom_hbond_distance_HA
_geom_hbond_angle_DHA
_geom_hbond_publ_flag
N(1) H(1) O(1) 2_655 3.095(6) 0.890 2.445 130.2 no

loop_
_geom_torsion_atom_site_label_1
_geom_torsion_atom_site_label_2
_geom_torsion_atom_site_label_3
_geom_torsion_atom_site_label_4
_geom_torsion
O1 S1 N1 C7 -175.5(5)
O1 S1 C1 C2 34.4(5)
O1 S1 C1 C6 -144.5(4)
O2 S1 N1 C7 56.0(5)
O2 S1 C1 C2 165.8(4)
O2 S1 C1 C6 -13.2(5)
N1 S1 C1 C2 -77.3(4)
N1 S1 C1 C6 103.8(4)
C1 S1 N1 C7 -60.2(5)
S1 N1 C7 C8 147.9(4)
S1 N1 C7 C12 -33.1(7)
S1 C1 C2 C3 -178.9(4)
S1 C1 C6 C5 179.1(4)
C2 C1 C6 C5 0.3(7)
C6 C1 C2 C3 0.0(7)
C1 C2 C3 C4 0.2(7)
C2 C3 C4 C5 -0.7(11)
C3 C4 C5 C6 1.0(11)
C4 C5 C6 C1 -0.8(9)
N1 C7 C8 Br1 -1.7(7)
N1 C7 C8 C9 178.8(5)
N1 C7 C12 C11 178.9(5)
C8 C7 C12 C11 -2.1(8)
C12 C7 C8 Br1 179.3(4)
C12 C7 C8 C9 -0.2(6)
Br1 C8 C9 C10 -177.7(5)
C7 C8 C9 C10 1.8(10)
C8 C9 C10 C11 -1.1(10)
C9 C10 C11 Br2 179.4(5)
C9 C10 C11 C12 -1.3(10)
Br2 C11 C12 C7 -177.8(4)
C10 C11 C12 C7 2.9(9)
